data_7705750
loop_
_publ_author_name
'Guzm\'an, Jefferson'
'Bernal, Ana M.'
'Garc\'ia-Ordu\~na, Pilar'
'Lahoz, Fernando J.'
'Polo, V\'ictor'
'Fern\'andez-Alvarez, Francisco J'

_publ_section_title
;
 2-Pyridone-stabilized iridium silylene/silyl complexes: structure and
 QTAIM analysis.
;
_journal_issue 48
_journal_name_full 'Dalton transactions (Cambridge, England : 2003)'
_journal_page_first 17665
_journal_page_last 17673
_journal_paper_doi 10.1039/d0dt03326j
_journal_volume 49
_journal_year 2020
_chemical_formula_moiety 'C26 H40 F3 Ir N2 O4 Si2'
_chemical_formula_sum 'C26 H40 F3 Ir N2 O4 Si2'
_chemical_formula_weight 749.98
_space_group_crystal_system triclinic
_space_group_IT_number 2
_space_group_name_Hall '-P 1'
_space_group_name_H-M_alt 'P -1'
_atom_sites_solution_hydrogens geom
_audit_creation_method SHELXL-2018/3
_audit_update_record
;
2020-03-12 deposited with the CCDC.	2020-11-19 downloaded from the CCDC.
;
_cell_angle_alpha 91.0610(10)
_cell_angle_beta 96.4680(10)
_cell_angle_gamma 104.4890(10)
_cell_formula_units_Z 2
_cell_length_a 9.2857(5)
_cell_length_b 11.6094(6)
_cell_length_c 14.7740(8)
_cell_measurement_reflns_used 9982
_cell_measurement_temperature 100(2)
_cell_measurement_theta_max 28.7905
_cell_measurement_theta_min 2.230
_cell_volume 1530.38(14)
_computing_cell_refinement 'SAINT+ in APEX3 v. 2017.3 (Bruker AXS, 2008)'
_computing_data_collection 'SMART in APEX2 v. 2008.4 (Bruker AXS, 2008)'
_computing_data_reduction 'SAINT+ in APEX3 v. 2017.3 (Bruker AXS, 2008)'
_computing_molecular_graphics 'ORTEP-3 (farrugia, 2012)'
_computing_publication_material 'XCIF program, PLATON(Spek, 1998)'
_computing_structure_refinement 'SHELXL-2018/3 (Sheldrick, 2018)'
_computing_structure_solution 'SHELXS-2013 (Sheldrick, 2013)'
_diffrn_ambient_temperature 100(2)
_diffrn_detector_area_resol_mean 8.26
_diffrn_measured_fraction_theta_full 0.998
_diffrn_measured_fraction_theta_max 0.914
_diffrn_measurement_device_type 'Bruker APEX CCD system'
_diffrn_measurement_method 'narrow \w frames'
_diffrn_radiation_monochromator graphite
_diffrn_radiation_source 'fine-focus sealed tube'
_diffrn_radiation_type MoK\a
_diffrn_radiation_wavelength 0.71073
_diffrn_reflns_av_R_equivalents 0.0251
_diffrn_reflns_av_unetI/netI 0.0332
_diffrn_reflns_Laue_measured_fraction_full 0.998
_diffrn_reflns_Laue_measured_fraction_max 0.914
_diffrn_reflns_limit_h_max 12
_diffrn_reflns_limit_h_min -12
_diffrn_reflns_limit_k_max 15
_diffrn_reflns_limit_k_min -15
_diffrn_reflns_limit_l_max 20
_diffrn_reflns_limit_l_min -20
_diffrn_reflns_number 17768
_diffrn_reflns_point_group_measured_fraction_full 0.998
_diffrn_reflns_point_group_measured_fraction_max 0.914
_diffrn_reflns_theta_full 25.242
_diffrn_reflns_theta_max 28.896
_diffrn_reflns_theta_min 1.389
_exptl_absorpt_coefficient_mu 4.491
_exptl_absorpt_correction_T_max 0.7458
_exptl_absorpt_correction_T_min 0.5243
_exptl_absorpt_correction_type multi-scan
_exptl_absorpt_process_details
;
 SADABS 2016/2: Krause, L., Herbst-Irmer, R., Sheldrick G.M. & Stalke D.,
 J. Appl. Cryst. 48 (2015) 3-10
;
_exptl_crystal_colour white
_exptl_crystal_density_diffrn 1.628
_exptl_crystal_description plate
_exptl_crystal_F_000 748
_exptl_crystal_recrystallization_method 'Re-crystallisation from solvent: dichloromethane'
_exptl_crystal_size_max 0.180
_exptl_crystal_size_mid 0.170
_exptl_crystal_size_min 0.080
_refine_diff_density_max 2.089
_refine_diff_density_min -1.369
_refine_diff_density_rms 0.140
_refine_ls_extinction_method none
_refine_ls_goodness_of_fit_ref 1.044
_refine_ls_hydrogen_treatment constr
_refine_ls_matrix_type full
_refine_ls_number_parameters 351
_refine_ls_number_reflns 7361
_refine_ls_number_restraints 0
_refine_ls_restrained_S_all 1.044
_refine_ls_R_factor_all 0.0355
_refine_ls_R_factor_gt 0.0313
_refine_ls_shift/su_max 0.013
_refine_ls_shift/su_mean 0.000
_refine_ls_structure_factor_coef Fsqd
_refine_ls_weighting_details 'w=1/[\s^2^(Fo^2^)+(0.0288P)^2^+6.0721P] where P=(Fo^2^+2Fc^2^)/3'
_refine_ls_weighting_scheme calc
_refine_ls_wR_factor_gt 0.0709
_refine_ls_wR_factor_ref 0.0734
_reflns_Friedel_coverage 0.000
_reflns_number_gt 6783
_reflns_number_total 7361
_reflns_threshold_expression 'I > 2\s(I)'
_cod_data_source_file d0dt03326j2.cif
_cod_data_source_block cmpnd_5
_cod_depositor_comments 'Adding full bibliography for 7705749--7705751.cif.'
_cod_database_code 7705750
_shelx_shelxl_version_number 2018/3
_shelx_space_group_comment
;
The symmetry employed for this shelxl refinement is uniquely defined
by the following loop, which should always be used as a source of
symmetry information in preference to the above space-group names.
They are only intended as comments.
;
_shelx_estimated_absorpt_t_min 0.5243
_shelx_estimated_absorpt_t_max 0.7458

loop_
_space_group_symop_operation_xyz
'x, y, z'
'-x, -y, -z'

loop_
_atom_site_label
_atom_site_type_symbol
_atom_site_fract_x
_atom_site_fract_y
_atom_site_fract_z
_atom_site_U_iso_or_equiv
_atom_site_adp_type
_atom_site_occupancy
_atom_site_site_symmetry_order
_atom_site_calc_flag
_atom_site_refinement_flags_posn
_atom_site_refinement_flags_adp
_atom_site_refinement_flags_occupancy
_atom_site_disorder_assembly
_atom_site_disorder_group
Ir Ir 0.24389(2) 0.71720(2) 0.75025(2) 0.01570(5) Uani 1 1 d . . . . .
Si1 Si 0.44717(11) 0.73101(9) 0.67497(7) 0.0156(2) Uani 1 1 d . . . . .
Si2 Si 0.28227(12) 0.91799(9) 0.75665(7) 0.0170(2) Uani 1 1 d . . . . .
N1 N 0.4004(4) 0.7066(3) 0.8589(2) 0.0184(6) Uani 1 1 d . . . . .
N2 N 0.1058(4) 0.7340(3) 0.6342(2) 0.0171(6) Uani 1 1 d . . . . .
O1 O 0.5875(3) 0.7708(2) 0.76605(19) 0.0194(6) Uani 1 1 d . . . . .
O2 O 0.2058(3) 0.9377(2) 0.64659(19) 0.0194(6) Uani 1 1 d . . . . .
O3 O 0.0316(3) 0.6448(3) 0.8325(2) 0.0289(7) Uani 1 1 d . . . . .
O4 O 0.1125(3) 0.5099(3) 0.7575(2) 0.0270(7) Uani 1 1 d . . . . .
C1 C 0.5488(4) 0.7348(3) 0.8470(3) 0.0176(7) Uani 1 1 d . . . . .
C2 C 0.6600(5) 0.7257(4) 0.9167(3) 0.0216(8) Uani 1 1 d . . . . .
H2 H 0.762173 0.746631 0.906313 0.026 Uiso 1 1 calc R U . . .
C3 C 0.6220(5) 0.6864(4) 1.0009(3) 0.0229(8) Uani 1 1 d . . . . .
C4 C 0.4696(5) 0.6579(4) 1.0123(3) 0.0246(9) Uani 1 1 d . . . . .
H4 H 0.438878 0.630728 1.069072 0.029 Uiso 1 1 calc R U . . .
C5 C 0.3639(5) 0.6690(4) 0.9421(3) 0.0230(8) Uani 1 1 d . . . . .
H5 H 0.261502 0.649727 0.952081 0.028 Uiso 1 1 calc R U . . .
C6 C 0.7397(5) 0.6720(4) 1.0753(3) 0.0307(10) Uani 1 1 d . . . . .
H6A H 0.712874 0.693263 1.134503 0.046 Uiso 1 1 calc R U . . .
H6B H 0.836772 0.724273 1.065558 0.046 Uiso 1 1 calc R U . . .
H6C H 0.746190 0.589012 1.074301 0.046 Uiso 1 1 calc R U . . .
C7 C 0.4914(4) 0.8391(4) 0.5812(3) 0.0213(8) Uani 1 1 d . . . . .
H7 H 0.445596 0.906123 0.593876 0.026 Uiso 1 1 calc R U . . .
C8 C 0.6593(5) 0.8959(4) 0.5755(3) 0.0289(9) Uani 1 1 d . . . . .
H8A H 0.708689 0.833533 0.561260 0.043 Uiso 1 1 calc R U . . .
H8B H 0.706310 0.936644 0.634058 0.043 Uiso 1 1 calc R U . . .
H8C H 0.669298 0.953446 0.527423 0.043 Uiso 1 1 calc R U . . .
C9 C 0.4118(5) 0.7797(4) 0.4886(3) 0.0271(9) Uani 1 1 d . . . . .
H9A H 0.416343 0.840221 0.442929 0.041 Uiso 1 1 calc R U . . .
H9B H 0.306838 0.741169 0.494589 0.041 Uiso 1 1 calc R U . . .
H9C H 0.461602 0.719798 0.469381 0.041 Uiso 1 1 calc R U . . .
C10 C 0.4676(4) 0.5788(4) 0.6370(3) 0.0212(8) Uani 1 1 d . . . . .
H10 H 0.387662 0.546424 0.585178 0.025 Uiso 1 1 calc R U . . .
C11 C 0.4478(5) 0.4896(4) 0.7127(3) 0.0281(9) Uani 1 1 d . . . . .
H11A H 0.457558 0.412647 0.689478 0.042 Uiso 1 1 calc R U . . .
H11B H 0.348388 0.479794 0.732477 0.042 Uiso 1 1 calc R U . . .
H11C H 0.524873 0.519424 0.764497 0.042 Uiso 1 1 calc R U . . .
C12 C 0.6203(5) 0.5873(4) 0.6026(3) 0.0289(9) Uani 1 1 d . . . . .
H12A H 0.700846 0.628388 0.649491 0.043 Uiso 1 1 calc R U . . .
H12B H 0.626159 0.632022 0.546881 0.043 Uiso 1 1 calc R U . . .
H12C H 0.630889 0.507037 0.589384 0.043 Uiso 1 1 calc R U . . .
C13 C 0.1200(4) 0.8420(3) 0.5984(3) 0.0176(7) Uani 1 1 d . . . . .
C14 C 0.0523(4) 0.8559(4) 0.5111(3) 0.0198(8) Uani 1 1 d . . . . .
H14 H 0.066319 0.932956 0.487507 0.024 Uiso 1 1 calc R U . . .
C15 C -0.0349(5) 0.7577(4) 0.4591(3) 0.0229(8) Uani 1 1 d . . . . .
C16 C -0.0551(4) 0.6466(4) 0.4983(3) 0.0246(9) Uani 1 1 d . . . . .
H16 H -0.117140 0.577347 0.465646 0.029 Uiso 1 1 calc R U . . .
C17 C 0.0152(4) 0.6382(4) 0.5843(3) 0.0219(8) Uani 1 1 d . . . . .
H17 H -0.000327 0.562194 0.609804 0.026 Uiso 1 1 calc R U . . .
C18 C -0.1062(6) 0.7691(5) 0.3640(4) 0.0381(12) Uani 1 1 d . . . . .
H18A H -0.102147 0.853033 0.353968 0.057 Uiso 1 1 calc R U . . .
H18B H -0.210882 0.722555 0.356574 0.057 Uiso 1 1 calc R U . . .
H18C H -0.051843 0.739201 0.319526 0.057 Uiso 1 1 calc R U . . .
C19 C 0.4712(5) 1.0308(4) 0.7719(3) 0.0213(8) Uani 1 1 d . . . . .
H19 H 0.537315 1.001665 0.732948 0.026 Uiso 1 1 calc R U . . .
C20 C 0.5479(6) 1.0435(4) 0.8704(3) 0.0314(10) Uani 1 1 d . . . . .
H20A H 0.650032 1.094298 0.872916 0.047 Uiso 1 1 calc R U . . .
H20B H 0.551589 0.964662 0.891636 0.047 Uiso 1 1 calc R U . . .
H20C H 0.491048 1.079529 0.909671 0.047 Uiso 1 1 calc R U . . .
C21 C 0.4597(5) 1.1536(4) 0.7390(3) 0.0253(9) Uani 1 1 d . . . . .
H21A H 0.395945 1.185206 0.776224 0.038 Uiso 1 1 calc R U . . .
H21B H 0.415792 1.145552 0.675008 0.038 Uiso 1 1 calc R U . . .
H21C H 0.559865 1.208285 0.744950 0.038 Uiso 1 1 calc R U . . .
C22 C 0.1523(5) 0.9687(4) 0.8314(3) 0.0244(9) Uani 1 1 d . . . . .
H22 H 0.182372 1.057729 0.835684 0.029 Uiso 1 1 calc R U . . .
C23 C 0.1689(6) 0.9262(5) 0.9292(3) 0.0393(12) Uani 1 1 d . . . . .
H23A H 0.109698 0.962092 0.966868 0.059 Uiso 1 1 calc R U . . .
H23B H 0.274639 0.950234 0.954952 0.059 Uiso 1 1 calc R U . . .
H23C H 0.133091 0.839237 0.928173 0.059 Uiso 1 1 calc R U . . .
C24 C -0.0128(5) 0.9306(5) 0.7898(3) 0.0317(10) Uani 1 1 d . . . . .
H24A H -0.046256 0.843470 0.784617 0.048 Uiso 1 1 calc R U . . .
H24B H -0.023180 0.962553 0.729185 0.048 Uiso 1 1 calc R U . . .
H24C H -0.074096 0.961533 0.829173 0.048 Uiso 1 1 calc R U . . .
C25 C 0.0249(5) 0.5413(4) 0.8057(3) 0.0272(9) Uani 1 1 d . . . . .
C26 C -0.1050(6) 0.4416(5) 0.8331(5) 0.0489(16) Uani 1 1 d . . . . .
F1A F -0.0903(7) 0.3294(6) 0.8149(5) 0.0463(18) Uiso 0.529(8) 1 d . . P A 1
F2A F -0.2320(9) 0.4539(7) 0.8122(6) 0.066(2) Uiso 0.529(8) 1 d . . P A 1
F3A F -0.0816(10) 0.4360(8) 0.9298(6) 0.073(3) Uiso 0.529(8) 1 d . . P A 1
F1B F -0.0755(10) 0.3546(8) 0.8642(7) 0.064(3) Uiso 0.471(8) 1 d . . P A 2
F2B F -0.2051(10) 0.4020(8) 0.7497(6) 0.069(3) Uiso 0.471(8) 1 d . . P A 2
F3B F -0.2043(10) 0.4838(8) 0.8736(6) 0.061(3) Uiso 0.471(8) 1 d . . P A 2

loop_
_atom_site_aniso_label
_atom_site_aniso_U_11
_atom_site_aniso_U_22
_atom_site_aniso_U_33
_atom_site_aniso_U_23
_atom_site_aniso_U_13
_atom_site_aniso_U_12
Ir 0.01288(7) 0.01529(8) 0.01950(8) 0.00272(5) 0.00489(5) 0.00325(5)
Si1 0.0130(5) 0.0161(5) 0.0177(5) 0.0015(4) 0.0037(4) 0.0025(4)
Si2 0.0166(5) 0.0162(5) 0.0180(5) 0.0005(4) 0.0015(4) 0.0041(4)
N1 0.0196(16) 0.0192(16) 0.0171(16) 0.0035(12) 0.0015(13) 0.0065(13)
N2 0.0138(15) 0.0191(16) 0.0187(16) -0.0002(12) 0.0024(12) 0.0043(12)
O1 0.0150(13) 0.0234(14) 0.0190(14) 0.0035(11) 0.0020(11) 0.0035(11)
O2 0.0203(14) 0.0158(13) 0.0203(14) -0.0014(10) -0.0017(11) 0.0031(11)
O3 0.0238(16) 0.0312(17) 0.0347(18) 0.0065(14) 0.0131(13) 0.0082(13)
O4 0.0186(14) 0.0258(16) 0.0376(18) 0.0074(13) 0.0092(13) 0.0042(12)
C1 0.0177(18) 0.0153(17) 0.0198(19) 0.0033(14) 0.0025(15) 0.0039(14)
C2 0.0170(19) 0.0196(19) 0.027(2) 0.0022(16) 0.0022(16) 0.0032(15)
C3 0.029(2) 0.0178(19) 0.023(2) 0.0022(15) 0.0026(17) 0.0075(16)
C4 0.033(2) 0.025(2) 0.020(2) 0.0073(16) 0.0081(17) 0.0115(18)
C5 0.027(2) 0.0202(19) 0.025(2) 0.0045(16) 0.0111(17) 0.0083(16)
C6 0.035(3) 0.032(2) 0.026(2) 0.0045(18) -0.0020(19) 0.011(2)
C7 0.0181(19) 0.024(2) 0.022(2) 0.0053(16) 0.0062(16) 0.0043(15)
C8 0.023(2) 0.029(2) 0.034(2) 0.0091(19) 0.0081(18) 0.0017(17)
C9 0.028(2) 0.033(2) 0.022(2) 0.0027(17) 0.0032(17) 0.0108(18)
C10 0.0155(18) 0.0206(19) 0.027(2) -0.0005(16) 0.0023(16) 0.0040(15)
C11 0.025(2) 0.022(2) 0.040(3) 0.0052(18) 0.0105(19) 0.0080(17)
C12 0.026(2) 0.031(2) 0.034(2) -0.0013(19) 0.0104(19) 0.0120(18)
C13 0.0149(17) 0.0164(18) 0.0211(19) -0.0033(14) 0.0015(15) 0.0038(14)
C14 0.0176(18) 0.0196(19) 0.024(2) 0.0003(15) 0.0003(15) 0.0083(15)
C15 0.0172(19) 0.027(2) 0.024(2) -0.0058(16) -0.0034(16) 0.0091(16)
C16 0.0136(18) 0.022(2) 0.034(2) -0.0099(17) -0.0050(16) 0.0022(15)
C17 0.0146(18) 0.0179(19) 0.032(2) -0.0024(16) 0.0046(16) 0.0018(14)
C18 0.040(3) 0.035(3) 0.035(3) -0.009(2) -0.020(2) 0.014(2)
C19 0.0184(19) 0.0184(19) 0.024(2) -0.0006(15) -0.0023(16) 0.0015(15)
C20 0.034(2) 0.024(2) 0.029(2) -0.0018(18) -0.0119(19) 0.0006(18)
C21 0.026(2) 0.023(2) 0.025(2) 0.0025(16) 0.0020(17) 0.0028(17)
C22 0.025(2) 0.023(2) 0.027(2) -0.0045(16) 0.0057(17) 0.0088(17)
C23 0.037(3) 0.059(3) 0.026(2) -0.003(2) 0.008(2) 0.019(2)
C24 0.022(2) 0.039(3) 0.037(3) 0.005(2) 0.0087(19) 0.0116(19)
C25 0.0155(19) 0.032(2) 0.035(2) 0.0122(19) 0.0043(17) 0.0049(17)
C26 0.020(2) 0.047(3) 0.083(5) 0.033(3) 0.016(3) 0.009(2)

loop_
_atom_type_symbol
_atom_type_description
_atom_type_scat_dispersion_real
_atom_type_scat_dispersion_imag
_atom_type_scat_source
C C 0.0033 0.0016 'International Tables Vol C Tables 4.2.6.8 and 6.1.1.4'
H H 0.0000 0.0000 'International Tables Vol C Tables 4.2.6.8 and 6.1.1.4'
F F 0.0171 0.0103 'International Tables Vol C Tables 4.2.6.8 and 6.1.1.4'
Ir Ir -1.4442 7.9887 'International Tables Vol C Tables 4.2.6.8 and 6.1.1.4'
N N 0.0061 0.0033 'International Tables Vol C Tables 4.2.6.8 and 6.1.1.4'
O O 0.0106 0.0060 'International Tables Vol C Tables 4.2.6.8 and 6.1.1.4'
Si Si 0.0817 0.0704 'International Tables Vol C Tables 4.2.6.8 and 6.1.1.4'

loop_
_geom_angle_atom_site_label_1
_geom_angle_atom_site_label_2
_geom_angle_atom_site_label_3
_geom_angle
_geom_angle_site_symmetry_1
_geom_angle_site_symmetry_3
_geom_angle_publ_flag
N2 Ir N1 174.15(13) . . ?
N2 Ir Si2 81.12(9) . . ?
N1 Ir Si2 97.40(10) . . ?
N2 Ir Si1 93.81(9) . . ?
N1 Ir Si1 80.54(10) . . ?
Si2 Ir Si1 91.13(4) . . ?
N2 Ir O3 91.48(12) . . ?
N1 Ir O3 94.37(12) . . ?
Si2 Ir O3 104.86(8) . . ?
Si1 Ir O3 163.77(8) . . ?
N2 Ir O4 91.14(12) . . ?
N1 Ir O4 92.18(12) . . ?
Si2 Ir O4 158.33(8) . . ?
Si1 Ir O4 109.65(8) . . ?
O3 Ir O4 54.85(11) . . ?
O1 Si1 C7 109.25(17) . . ?
O1 Si1 C10 101.67(16) . . ?
C7 Si1 C10 109.67(19) . . ?
O1 Si1 Ir 99.51(10) . . ?
C7 Si1 Ir 122.05(13) . . ?
C10 Si1 Ir 112.21(13) . . ?
O2 Si2 C19 104.05(17) . . ?
O2 Si2 C22 103.03(17) . . ?
C19 Si2 C22 108.94(19) . . ?
O2 Si2 Ir 99.67(10) . . ?
C19 Si2 Ir 125.91(13) . . ?
C22 Si2 Ir 111.91(14) . . ?
C5 N1 C1 117.4(3) . . ?
C5 N1 Ir 123.6(3) . . ?
C1 N1 Ir 119.0(3) . . ?
C13 N2 C17 117.4(3) . . ?
C13 N2 Ir 119.4(3) . . ?
C17 N2 Ir 122.5(3) . . ?
C1 O1 Si1 115.8(2) . . ?
C13 O2 Si2 117.9(3) . . ?
C25 O3 Ir 89.7(3) . . ?
C25 O4 Ir 89.1(3) . . ?
O1 C1 N1 118.6(3) . . ?
O1 C1 C2 119.5(4) . . ?
N1 C1 C2 121.9(4) . . ?
C3 C2 C1 120.4(4) . . ?
C3 C2 H2 119.8 . . ?
C1 C2 H2 119.8 . . ?
C2 C3 C4 117.1(4) . . ?
C2 C3 C6 121.0(4) . . ?
C4 C3 C6 121.9(4) . . ?
C5 C4 C3 120.6(4) . . ?
C5 C4 H4 119.7 . . ?
C3 C4 H4 119.7 . . ?
N1 C5 C4 122.6(4) . . ?
N1 C5 H5 118.7 . . ?
C4 C5 H5 118.7 . . ?
C3 C6 H6A 109.5 . . ?
C3 C6 H6B 109.5 . . ?
H6A C6 H6B 109.5 . . ?
C3 C6 H6C 109.5 . . ?
H6A C6 H6C 109.5 . . ?
H6B C6 H6C 109.5 . . ?
C9 C7 C8 110.9(3) . . ?
C9 C7 Si1 109.8(3) . . ?
C8 C7 Si1 116.2(3) . . ?
C9 C7 H7 106.4 . . ?
C8 C7 H7 106.4 . . ?
Si1 C7 H7 106.4 . . ?
C7 C8 H8A 109.5 . . ?
C7 C8 H8B 109.5 . . ?
H8A C8 H8B 109.5 . . ?
C7 C8 H8C 109.5 . . ?
H8A C8 H8C 109.5 . . ?
H8B C8 H8C 109.5 . . ?
C7 C9 H9A 109.5 . . ?
C7 C9 H9B 109.5 . . ?
H9A C9 H9B 109.5 . . ?
C7 C9 H9C 109.5 . . ?
H9A C9 H9C 109.5 . . ?
H9B C9 H9C 109.5 . . ?
C11 C10 C12 108.8(3) . . ?
C11 C10 Si1 112.7(3) . . ?
C12 C10 Si1 111.7(3) . . ?
C11 C10 H10 107.8 . . ?
C12 C10 H10 107.8 . . ?
Si1 C10 H10 107.8 . . ?
C10 C11 H11A 109.5 . . ?
C10 C11 H11B 109.5 . . ?
H11A C11 H11B 109.5 . . ?
C10 C11 H11C 109.5 . . ?
H11A C11 H11C 109.5 . . ?
H11B C11 H11C 109.5 . . ?
C10 C12 H12A 109.5 . . ?
C10 C12 H12B 109.5 . . ?
H12A C12 H12B 109.5 . . ?
C10 C12 H12C 109.5 . . ?
H12A C12 H12C 109.5 . . ?
H12B C12 H12C 109.5 . . ?
O2 C13 N2 118.7(3) . . ?
O2 C13 C14 119.1(4) . . ?
N2 C13 C14 122.2(4) . . ?
C15 C14 C13 120.2(4) . . ?
C15 C14 H14 119.9 . . ?
C13 C14 H14 119.9 . . ?
C14 C15 C16 117.5(4) . . ?
C14 C15 C18 121.5(4) . . ?
C16 C15 C18 121.0(4) . . ?
C17 C16 C15 119.8(4) . . ?
C17 C16 H16 120.1 . . ?
C15 C16 H16 120.1 . . ?
N2 C17 C16 122.9(4) . . ?
N2 C17 H17 118.6 . . ?
C16 C17 H17 118.6 . . ?
C15 C18 H18A 109.5 . . ?
C15 C18 H18B 109.5 . . ?
H18A C18 H18B 109.5 . . ?
C15 C18 H18C 109.5 . . ?
H18A C18 H18C 109.5 . . ?
H18B C18 H18C 109.5 . . ?
C20 C19 C21 109.9(4) . . ?
C20 C19 Si2 112.9(3) . . ?
C21 C19 Si2 111.8(3) . . ?
C20 C19 H19 107.3 . . ?
C21 C19 H19 107.3 . . ?
Si2 C19 H19 107.3 . . ?
C19 C20 H20A 109.5 . . ?
C19 C20 H20B 109.5 . . ?
H20A C20 H20B 109.5 . . ?
C19 C20 H20C 109.5 . . ?
H20A C20 H20C 109.5 . . ?
H20B C20 H20C 109.5 . . ?
C19 C21 H21A 109.5 . . ?
C19 C21 H21B 109.5 . . ?
H21A C21 H21B 109.5 . . ?
C19 C21 H21C 109.5 . . ?
H21A C21 H21C 109.5 . . ?
H21B C21 H21C 109.5 . . ?
C24 C22 C23 110.1(4) . . ?
C24 C22 Si2 112.5(3) . . ?
C23 C22 Si2 112.4(3) . . ?
C24 C22 H22 107.2 . . ?
C23 C22 H22 107.2 . . ?
Si2 C22 H22 107.2 . . ?
C22 C23 H23A 109.5 . . ?
C22 C23 H23B 109.5 . . ?
H23A C23 H23B 109.5 . . ?
C22 C23 H23C 109.5 . . ?
H23A C23 H23C 109.5 . . ?
H23B C23 H23C 109.5 . . ?
C22 C24 H24A 109.5 . . ?
C22 C24 H24B 109.5 . . ?
H24A C24 H24B 109.5 . . ?
C22 C24 H24C 109.5 . . ?
H24A C24 H24C 109.5 . . ?
H24B C24 H24C 109.5 . . ?
O3 C25 O4 126.3(4) . . ?
O3 C25 C26 117.1(4) . . ?
O4 C25 C26 116.7(4) . . ?
F1B C26 F3B 116.0(8) . . ?
F2A C26 F1A 114.3(7) . . ?
F2A C26 F3A 107.9(7) . . ?
F1A C26 F3A 95.2(6) . . ?
F1B C26 F2B 106.5(8) . . ?
F3B C26 F2B 94.3(6) . . ?
F1B C26 C25 118.0(6) . . ?
F2A C26 C25 116.1(6) . . ?
F3B C26 C25 112.8(6) . . ?
F1A C26 C25 113.5(5) . . ?
F3A C26 C25 107.2(6) . . ?
F2B C26 C25 105.5(6) . . ?

loop_
_geom_bond_atom_site_label_1
_geom_bond_atom_site_label_2
_geom_bond_distance
_geom_bond_site_symmetry_2
_geom_bond_publ_flag
Ir N2 2.065(3) . ?
Ir N1 2.068(3) . ?
Ir Si2 2.2668(11) . ?
Ir Si1 2.2702(10) . ?
Ir O3 2.413(3) . ?
Ir O4 2.421(3) . ?
Si1 O1 1.733(3) . ?
Si1 C7 1.896(4) . ?
Si1 C10 1.905(4) . ?
Si2 O2 1.742(3) . ?
Si2 C19 1.896(4) . ?
Si2 C22 1.911(4) . ?
N1 C5 1.362(5) . ?
N1 C1 1.367(5) . ?
N2 C13 1.352(5) . ?
N2 C17 1.360(5) . ?
O1 C1 1.332(5) . ?
O2 C13 1.333(5) . ?
O3 C25 1.243(6) . ?
O4 C25 1.253(5) . ?
C1 C2 1.399(6) . ?
C2 C3 1.385(6) . ?
C2 H2 0.9500 . ?
C3 C4 1.401(6) . ?
C3 C6 1.503(6) . ?
C4 C5 1.376(6) . ?
C4 H4 0.9500 . ?
C5 H5 0.9500 . ?
C6 H6A 0.9800 . ?
C6 H6B 0.9800 . ?
C6 H6C 0.9800 . ?
C7 C9 1.542(6) . ?
C7 C8 1.546(6) . ?
C7 H7 1.0000 . ?
C8 H8A 0.9800 . ?
C8 H8B 0.9800 . ?
C8 H8C 0.9800 . ?
C9 H9A 0.9800 . ?
C9 H9B 0.9800 . ?
C9 H9C 0.9800 . ?
C10 C11 1.533(6) . ?
C10 C12 1.540(6) . ?
C10 H10 1.0000 . ?
C11 H11A 0.9800 . ?
C11 H11B 0.9800 . ?
C11 H11C 0.9800 . ?
C12 H12A 0.9800 . ?
C12 H12B 0.9800 . ?
C12 H12C 0.9800 . ?
C13 C14 1.400(6) . ?
C14 C15 1.381(6) . ?
C14 H14 0.9500 . ?
C15 C16 1.402(6) . ?
C15 C18 1.508(6) . ?
C16 C17 1.378(6) . ?
C16 H16 0.9500 . ?
C17 H17 0.9500 . ?
C18 H18A 0.9800 . ?
C18 H18B 0.9800 . ?
C18 H18C 0.9800 . ?
C19 C20 1.534(6) . ?
C19 C21 1.539(6) . ?
C19 H19 1.0000 . ?
C20 H20A 0.9800 . ?
C20 H20B 0.9800 . ?
C20 H20C 0.9800 . ?
C21 H21A 0.9800 . ?
C21 H21B 0.9800 . ?
C21 H21C 0.9800 . ?
C22 C24 1.536(6) . ?
C22 C23 1.540(7) . ?
C22 H22 1.0000 . ?
C23 H23A 0.9800 . ?
C23 H23B 0.9800 . ?
C23 H23C 0.9800 . ?
C24 H24A 0.9800 . ?
C24 H24B 0.9800 . ?
C24 H24C 0.9800 . ?
C25 C26 1.545(6) . ?
C26 F1B 1.197(10) . ?
C26 F2A 1.229(9) . ?
C26 F3B 1.337(10) . ?
C26 F1A 1.368(9) . ?
C26 F3A 1.425(10) . ?
C26 F2B 1.450(11) . ?

loop_
_geom_torsion_atom_site_label_1
_geom_torsion_atom_site_label_2
_geom_torsion_atom_site_label_3
_geom_torsion_atom_site_label_4
_geom_torsion
_geom_torsion_site_symmetry_1
_geom_torsion_site_symmetry_2
_geom_torsion_site_symmetry_3
_geom_torsion_site_symmetry_4
_geom_torsion_publ_flag
C7 Si1 O1 C1 156.0(3) . . . . ?
C10 Si1 O1 C1 -88.2(3) . . . . ?
Ir Si1 O1 C1 27.0(3) . . . . ?
C19 Si2 O2 C13 146.0(3) . . . . ?
C22 Si2 O2 C13 -100.4(3) . . . . ?
Ir Si2 O2 C13 15.0(3) . . . . ?
Si1 O1 C1 N1 -21.1(4) . . . . ?
Si1 O1 C1 C2 158.3(3) . . . . ?
C5 N1 C1 O1 179.5(3) . . . . ?
Ir N1 C1 O1 1.5(5) . . . . ?
C5 N1 C1 C2 0.1(6) . . . . ?
Ir N1 C1 C2 -177.9(3) . . . . ?
O1 C1 C2 C3 -178.9(4) . . . . ?
N1 C1 C2 C3 0.5(6) . . . . ?
C1 C2 C3 C4 -0.6(6) . . . . ?
C1 C2 C3 C6 177.8(4) . . . . ?
C2 C3 C4 C5 0.1(6) . . . . ?
C6 C3 C4 C5 -178.2(4) . . . . ?
C1 N1 C5 C4 -0.6(6) . . . . ?
Ir N1 C5 C4 177.2(3) . . . . ?
C3 C4 C5 N1 0.5(6) . . . . ?
O1 Si1 C7 C9 156.3(3) . . . . ?
C10 Si1 C7 C9 45.7(3) . . . . ?
Ir Si1 C7 C9 -88.6(3) . . . . ?
O1 Si1 C7 C8 29.4(4) . . . . ?
C10 Si1 C7 C8 -81.2(4) . . . . ?
Ir Si1 C7 C8 144.5(3) . . . . ?
Si2 O2 C13 N2 -4.9(5) . . . . ?
Si2 O2 C13 C14 177.5(3) . . . . ?
C17 N2 C13 O2 178.8(3) . . . . ?
Ir N2 C13 O2 -10.5(5) . . . . ?
C17 N2 C13 C14 -3.7(5) . . . . ?
Ir N2 C13 C14 167.0(3) . . . . ?
O2 C13 C14 C15 178.8(4) . . . . ?
N2 C13 C14 C15 1.3(6) . . . . ?
C13 C14 C15 C16 1.7(6) . . . . ?
C13 C14 C15 C18 -178.4(4) . . . . ?
C14 C15 C16 C17 -2.2(6) . . . . ?
C18 C15 C16 C17 178.0(4) . . . . ?
C13 N2 C17 C16 3.3(6) . . . . ?
Ir N2 C17 C16 -167.2(3) . . . . ?
C15 C16 C17 N2 -0.3(6) . . . . ?
O2 Si2 C19 C20 170.5(3) . . . . ?
C22 Si2 C19 C20 61.1(4) . . . . ?
Ir Si2 C19 C20 -76.2(3) . . . . ?
O2 Si2 C19 C21 45.9(3) . . . . ?
C22 Si2 C19 C21 -63.4(3) . . . . ?
Ir Si2 C19 C21 159.2(2) . . . . ?
Ir O3 C25 O4 2.3(5) . . . . ?
Ir O3 C25 C26 -176.9(4) . . . . ?
Ir O4 C25 O3 -2.3(5) . . . . ?
Ir O4 C25 C26 176.9(4) . . . . ?
O3 C25 C26 F1B -131.9(8) . . . . ?
O4 C25 C26 F1B 48.8(10) . . . . ?
O3 C25 C26 F2A 55.3(9) . . . . ?
O4 C25 C26 F2A -124.0(7) . . . . ?
O3 C25 C26 F3B 7.8(8) . . . . ?
O4 C25 C26 F3B -171.5(6) . . . . ?
O3 C25 C26 F1A -169.3(5) . . . . ?
O4 C25 C26 F1A 11.4(8) . . . . ?
O3 C25 C26 F3A -65.5(6) . . . . ?
O4 C25 C26 F3A 115.3(6) . . . . ?
O3 C25 C26 F2B 109.4(6) . . . . ?
O4 C25 C26 F2B -69.9(6) . . . . ?
